data_7118524
loop_
_publ_author_name
'Gazvoda, Martin'
'Virant, Miha'
'Pevec, Andrej'
'Urankar, Damijana'
'Bolje, Aljo\<sa'
'Ko\<cevar, Marijan'
'Ko\<smrlj, Janez'

_publ_section_title
;
 A mesoionic bis(Py-tzNHC) palladium(ii) complex catalyses
 &quot;green&quot; Sonogashira reaction through an unprecedented
 mechanism.
;
_journal_issue 8
_journal_name_full 'Chemical communications (Cambridge, England)'
_journal_page_first 1571
_journal_page_last 1574
_journal_paper_doi 10.1039/c5cc08717a
_journal_volume 52
_journal_year 2016
_chemical_formula_sum 'C32 H31 B F4 N8 O2 Pd'
_chemical_formula_weight 752.86
_chemical_name_systematic
;
 ?
;
_space_group_IT_number 73
_symmetry_cell_setting orthorhombic
_symmetry_space_group_name_Hall '-I 2b 2c'
_symmetry_space_group_name_H-M 'I b c a'
_atom_sites_solution_hydrogens geom
_atom_sites_solution_primary direct
_atom_sites_solution_secondary difmap
_audit_creation_method SHELXL-97
_audit_update_record
;
2015-10-08 deposited with the CCDC.
2015-11-04 downloaded from the CCDC.
;
_cell_angle_alpha 90.00
_cell_angle_beta 90.00
_cell_angle_gamma 90.00
_cell_formula_units_Z 16
_cell_length_a 16.4014(6)
_cell_length_b 19.0245(7)
_cell_length_c 41.5572(15)
_cell_measurement_reflns_used 7250
_cell_measurement_temperature 150(2)
_cell_measurement_theta_max 29.6980
_cell_measurement_theta_min 3.4060
_cell_volume 12967.0(8)
_computing_cell_refinement 'CrysAlis PRO (Agilent, 2011)'
_computing_data_collection 'CrysAlis PRO (Agilent, 2011)'
_computing_data_reduction 'CrysAlis PRO (Agilent, 2011)'
_computing_publication_material 'WinGX (Farrugia, 1999)'
_computing_structure_refinement 'SHELXL-97 (Sheldrick, 2008)'
_computing_structure_solution 'SHELXS-97 (Sheldrick, 2008)'
_diffrn_ambient_temperature 150(2)
_diffrn_measured_fraction_theta_full 0.998
_diffrn_measured_fraction_theta_max 0.998
_diffrn_measurement_device_type 'SuperNova, Dual, Cu at zero, Atlas'
_diffrn_measurement_method \w
_diffrn_radiation_monochromator Mirror
_diffrn_radiation_source 'SuperNova (Mo) X-ray Source'
_diffrn_radiation_type MoK\a
_diffrn_radiation_wavelength 0.71073
_diffrn_reflns_av_R_equivalents 0.1178
_diffrn_reflns_av_sigmaI/netI 0.1600
_diffrn_reflns_limit_h_max 17
_diffrn_reflns_limit_h_min -21
_diffrn_reflns_limit_k_max 24
_diffrn_reflns_limit_k_min -23
_diffrn_reflns_limit_l_max 53
_diffrn_reflns_limit_l_min -52
_diffrn_reflns_number 22392
_diffrn_reflns_theta_full 27.48
_diffrn_reflns_theta_max 27.48
_diffrn_reflns_theta_min 2.94
_exptl_absorpt_coefficient_mu 0.639
_exptl_absorpt_correction_T_max 0.9388
_exptl_absorpt_correction_T_min 0.8828
_exptl_absorpt_correction_type multi-scan
_exptl_absorpt_process_details '(CrysAlis PRO; Agilent, 2011)'
_exptl_crystal_colour colourless
_exptl_crystal_density_diffrn 1.543
_exptl_crystal_density_method 'not measured'
_exptl_crystal_description prism
_exptl_crystal_F_000 6112
_exptl_crystal_size_max 0.20
_exptl_crystal_size_mid 0.10
_exptl_crystal_size_min 0.10
_refine_diff_density_max 1.103
_refine_diff_density_min -0.797
_refine_diff_density_rms 0.108
_refine_ls_extinction_method none
_refine_ls_goodness_of_fit_ref 0.963
_refine_ls_hydrogen_treatment mixed
_refine_ls_matrix_type full
_refine_ls_number_parameters 449
_refine_ls_number_reflns 7441
_refine_ls_number_restraints 0
_refine_ls_restrained_S_all 0.963
_refine_ls_R_factor_all 0.1512
_refine_ls_R_factor_gt 0.0653
_refine_ls_shift/su_max 0.001
_refine_ls_shift/su_mean 0.0001
_refine_ls_structure_factor_coef Fsqd
_refine_ls_weighting_details 'calc w=1/[\s^2^(Fo^2^)+(0.0261P)^2^+0.0000P] where P=(Fo^2^+2Fc^2^)/3'
_refine_ls_weighting_scheme calc
_refine_ls_wR_factor_gt 0.1079
_refine_ls_wR_factor_ref 0.1341
_reflns_number_gt 3574
_reflns_number_total 7441
_reflns_threshold_expression >2\s(I)
_cod_data_source_file c5cc08717a2.cif
_cod_data_source_block 5
_cod_original_sg_symbol_H-M Ibca
_cod_database_code 7118524

loop_
_symmetry_equiv_pos_as_xyz
'x, y, z'
'-x, -y+1/2, z'
'x, -y, -z+1/2'
'-x, y+1/2, -z+1/2'
'x+1/2, y+1/2, z+1/2'
'-x+1/2, -y+1, z+1/2'
'x+1/2, -y+1/2, -z+1'
'-x+1/2, y+1, -z+1'
'-x, -y, -z'
'x, y-1/2, -z'
'-x, y, z-1/2'
'x, -y-1/2, z-1/2'
'-x+1/2, -y+1/2, -z+1/2'
'x+1/2, y, -z+1/2'
'-x+1/2, y+1/2, z'
'x+1/2, -y, z'

loop_
_atom_site_label
_atom_site_type_symbol
_atom_site_fract_x
_atom_site_fract_y
_atom_site_fract_z
_atom_site_U_iso_or_equiv
_atom_site_adp_type
_atom_site_occupancy
_atom_site_symmetry_multiplicity
_atom_site_calc_flag
_atom_site_refinement_flags
_atom_site_disorder_assembly
_atom_site_disorder_group
Pd1 Pd 0.79973(2) 0.24672(2) 0.163600(9) 0.02691(13) Uani 1 1 d . . .
O1 O 0.9057(3) 0.2058(2) 0.18174(9) 0.0450(11) Uani 1 1 d . . .
O2 O 0.8667(3) 0.0956(2) 0.18399(11) 0.0585(13) Uani 1 1 d . . .
N1 N 0.7820(3) 0.3046(2) 0.20631(10) 0.0293(11) Uani 1 1 d . . .
N2 N 0.6143(3) 0.3839(2) 0.16317(11) 0.0359(11) Uani 1 1 d . . .
N3 N 0.5918(3) 0.3615(2) 0.13398(11) 0.0385(12) Uani 1 1 d . . .
N4 N 0.6474(3) 0.3106(2) 0.12810(10) 0.0322(11) Uani 1 1 d . . .
N5 N 0.7469(3) 0.0163(2) 0.11288(11) 0.0393(12) Uani 1 1 d . . .
N6 N 0.7987(3) 0.1367(3) 0.07679(10) 0.0406(13) Uani 1 1 d . . .
N7 N 0.8397(3) 0.1929(3) 0.06759(10) 0.0418(13) Uani 1 1 d . . .
N8 N 0.8457(3) 0.2313(2) 0.09490(10) 0.0361(12) Uani 1 1 d . . .
C1 C 0.8265(4) 0.2997(3) 0.23316(12) 0.0363(14) Uani 1 1 d . . .
H1 H 0.8692 0.2660 0.2338 0.044 Uiso 1 1 calc R . .
C2 C 0.8136(4) 0.3405(3) 0.25976(13) 0.0408(16) Uani 1 1 d . . .
H2 H 0.8455 0.3341 0.2786 0.049 Uiso 1 1 calc R . .
C3 C 0.7541(4) 0.3906(3) 0.25881(14) 0.0467(17) Uani 1 1 d . . .
H3 H 0.7451 0.4207 0.2767 0.056 Uiso 1 1 calc R . .
C4 C 0.7076(4) 0.3970(3) 0.23158(14) 0.0440(16) Uani 1 1 d . . .
H4 H 0.6655 0.4312 0.2305 0.053 Uiso 1 1 calc R . .
C5 C 0.7223(4) 0.3534(3) 0.20573(12) 0.0325(14) Uani 1 1 d . . .
C6 C 0.6793(4) 0.3495(3) 0.17479(13) 0.0319(14) Uani 1 1 d . . .
C7 C 0.7022(3) 0.3008(3) 0.15170(11) 0.0273(12) Uani 1 1 d . . .
C8 C 0.5653(4) 0.4400(3) 0.17733(15) 0.0514(18) Uani 1 1 d . . .
H8A H 0.5982 0.4829 0.1789 0.077 Uiso 1 1 calc R . .
H8B H 0.5474 0.4259 0.1989 0.077 Uiso 1 1 calc R . .
H8C H 0.5176 0.4489 0.1637 0.077 Uiso 1 1 calc R . .
C9 C 0.6331(4) 0.2724(3) 0.09838(12) 0.0340(14) Uani 1 1 d . . .
C10 C 0.6585(4) 0.2980(3) 0.06937(13) 0.0398(15) Uani 1 1 d . . .
H10 H 0.6893 0.3403 0.0684 0.048 Uiso 1 1 calc R . .
C11 C 0.6393(4) 0.2625(3) 0.04166(12) 0.0468(17) Uani 1 1 d . . .
H11 H 0.6568 0.2808 0.0215 0.056 Uiso 1 1 calc R . .
C12 C 0.5950(4) 0.2007(3) 0.04236(12) 0.0419(16) Uani 1 1 d . . .
C13 C 0.5697(4) 0.1755(3) 0.07227(12) 0.0373(15) Uani 1 1 d . . .
H13 H 0.5381 0.1337 0.0733 0.045 Uiso 1 1 calc R . .
C14 C 0.5898(4) 0.2102(3) 0.10040(12) 0.0372(15) Uani 1 1 d . . .
H14 H 0.5743 0.1916 0.1207 0.045 Uiso 1 1 calc R . .
C15 C 0.5694(5) 0.1630(4) 0.01220(14) 0.064(2) Uani 1 1 d . . .
H15A H 0.5889 0.1144 0.0129 0.097 Uiso 1 1 calc R . .
H15B H 0.5927 0.1869 -0.0066 0.097 Uiso 1 1 calc R . .
H15C H 0.5098 0.1633 0.0106 0.097 Uiso 1 1 calc R . .
C16 C 0.7090(4) -0.0367(3) 0.12760(15) 0.0459(17) Uani 1 1 d . . .
H16 H 0.7129 -0.0821 0.1182 0.055 Uiso 1 1 calc R . .
C17 C 0.6648(4) -0.0298(3) 0.15537(15) 0.0446(16) Uani 1 1 d . . .
H17 H 0.6413 -0.0696 0.1656 0.054 Uiso 1 1 calc R . .
C18 C 0.6555(4) 0.0361(3) 0.16798(14) 0.0421(15) Uani 1 1 d . . .
H18 H 0.6246 0.0428 0.1871 0.051 Uiso 1 1 calc R . .
C19 C 0.6910(4) 0.0926(3) 0.15301(13) 0.0394(15) Uani 1 1 d . . .
H19 H 0.6843 0.1388 0.1613 0.047 Uiso 1 1 calc R . .
C20 C 0.7372(4) 0.0805(3) 0.12536(12) 0.0315(13) Uani 1 1 d . . .
C21 C 0.7793(4) 0.1380(3) 0.10891(12) 0.0318(14) Uani 1 1 d . . .
C22 C 0.8098(3) 0.2010(3) 0.12101(12) 0.0312(13) Uani 1 1 d . . .
C23 C 0.7758(5) 0.0864(3) 0.05157(13) 0.054(2) Uani 1 1 d . . .
H23A H 0.7811 0.1088 0.0304 0.081 Uiso 1 1 calc R . .
H23B H 0.7192 0.0714 0.0548 0.081 Uiso 1 1 calc R . .
H23C H 0.8118 0.0453 0.0526 0.081 Uiso 1 1 calc R . .
C24 C 0.8896(4) 0.2968(3) 0.09206(12) 0.0328(14) Uani 1 1 d . . .
C25 C 0.9414(3) 0.3175(3) 0.11702(13) 0.0300(13) Uani 1 1 d . . .
H25 H 0.9462 0.2898 0.1359 0.036 Uiso 1 1 calc R . .
C26 C 0.9856(4) 0.3793(3) 0.11372(13) 0.0350(14) Uani 1 1 d . . .
H26 H 1.0206 0.3942 0.1306 0.042 Uiso 1 1 calc R . .
C27 C 0.9792(4) 0.4197(3) 0.08591(15) 0.0446(17) Uani 1 1 d . . .
C28 C 0.9274(4) 0.3979(3) 0.06170(14) 0.0473(17) Uani 1 1 d . . .
H28 H 0.9224 0.4254 0.0427 0.057 Uiso 1 1 calc R . .
C29 C 0.8822(4) 0.3361(3) 0.06467(13) 0.0387(15) Uani 1 1 d . . .
H29 H 0.8468 0.3215 0.0479 0.046 Uiso 1 1 calc R . .
C30 C 1.0260(5) 0.4884(3) 0.08368(18) 0.066(2) Uani 1 1 d . . .
H30A H 1.0362 0.4996 0.0610 0.099 Uiso 1 1 calc R . .
H30B H 1.0781 0.4837 0.0950 0.099 Uiso 1 1 calc R . .
H30C H 0.9939 0.5261 0.0935 0.099 Uiso 1 1 calc R . .
C31 C 0.9141(4) 0.1460(3) 0.18809(13) 0.0332(14) Uani 1 1 d . . .
C32 C 0.9959(4) 0.1266(3) 0.20561(15) 0.0575(18) Uani 1 1 d . . .
H32A H 1.0416 0.1493 0.1945 0.086 Uiso 1 1 calc R . .
H32B H 1.0034 0.0755 0.2052 0.086 Uiso 1 1 calc R . .
H32C H 0.9937 0.1430 0.2280 0.086 Uiso 1 1 calc R . .
B1 B 0.5000 0.2500 0.2016(2) 0.038(2) Uani 1 2 d S . .
F1 F 0.5494(2) 0.2092(2) 0.18186(8) 0.0596(10) Uani 1 1 d . . .
F2 F 0.4523(2) 0.20703(18) 0.22070(7) 0.0540(10) Uani 1 1 d . . .
B2 B 0.7500 -0.0558(6) 0.0000 0.064(4) Uani 1 2 d S . .
F3 F 0.8165(3) -0.0166(2) -0.00476(10) 0.0782(13) Uani 1 1 d . A .
F4A F 0.7321(6) -0.0694(5) -0.0359(2) 0.079(4) Uani 0.510(12) 1 d P A 1
F4B F 0.7504(11) -0.1198(6) -0.0106(2) 0.094(7) Uani 0.490(12) 1 d P . 2

loop_
_atom_site_aniso_label
_atom_site_aniso_U_11
_atom_site_aniso_U_22
_atom_site_aniso_U_33
_atom_site_aniso_U_23
_atom_site_aniso_U_13
_atom_site_aniso_U_12
Pd1 0.0320(2) 0.0258(2) 0.0229(2) -0.00521(19) -0.00040(19) -0.0002(2)
O1 0.049(3) 0.047(3) 0.039(2) -0.006(2) -0.008(2) -0.002(2)
O2 0.053(3) 0.049(3) 0.073(3) -0.001(3) -0.009(3) -0.003(2)
N1 0.034(3) 0.021(2) 0.033(2) -0.001(2) -0.005(2) -0.007(2)
N2 0.029(3) 0.028(3) 0.050(3) -0.007(3) -0.001(3) 0.001(2)
N3 0.046(3) 0.025(3) 0.045(3) -0.002(2) -0.006(3) 0.004(2)
N4 0.031(3) 0.030(3) 0.036(2) 0.002(2) -0.003(2) 0.006(2)
N5 0.043(3) 0.030(3) 0.045(3) -0.007(2) -0.006(3) 0.003(3)
N6 0.054(4) 0.036(3) 0.032(3) -0.013(2) 0.007(3) 0.001(3)
N7 0.052(4) 0.044(3) 0.029(2) -0.011(3) 0.005(3) 0.001(3)
N8 0.047(3) 0.033(3) 0.028(2) -0.009(2) 0.004(2) 0.008(2)
C1 0.039(4) 0.038(4) 0.032(3) -0.002(3) -0.004(3) -0.010(3)
C2 0.039(4) 0.054(4) 0.029(3) -0.011(3) -0.002(3) -0.008(3)
C3 0.049(4) 0.051(4) 0.039(3) -0.024(3) -0.003(3) -0.004(3)
C4 0.042(4) 0.046(4) 0.045(3) -0.021(3) 0.003(3) 0.005(3)
C5 0.040(4) 0.027(3) 0.031(3) -0.001(3) 0.000(3) -0.012(3)
C6 0.036(4) 0.024(3) 0.035(3) -0.010(3) 0.007(3) -0.001(3)
C7 0.032(3) 0.025(3) 0.025(2) -0.002(2) -0.001(3) -0.005(3)
C8 0.049(4) 0.043(4) 0.063(4) -0.018(4) -0.004(4) 0.022(3)
C9 0.047(4) 0.029(3) 0.026(3) 0.001(3) 0.001(3) -0.004(3)
C10 0.038(4) 0.042(4) 0.039(3) 0.011(3) 0.001(3) -0.011(3)
C11 0.054(4) 0.065(5) 0.022(3) 0.007(3) 0.000(3) -0.004(4)
C12 0.054(4) 0.043(4) 0.029(3) -0.007(3) -0.001(3) -0.003(3)
C13 0.042(4) 0.034(3) 0.036(3) -0.001(3) 0.000(3) -0.005(3)
C14 0.053(4) 0.033(3) 0.025(3) 0.000(3) 0.006(3) -0.001(3)
C15 0.082(6) 0.076(5) 0.035(3) -0.014(4) 0.007(4) 0.006(4)
C16 0.053(5) 0.029(3) 0.056(4) -0.003(3) -0.009(4) 0.006(3)
C17 0.048(4) 0.033(4) 0.053(4) 0.004(3) -0.006(4) -0.008(3)
C18 0.034(4) 0.052(4) 0.040(3) -0.005(3) -0.010(3) -0.007(3)
C19 0.052(4) 0.029(3) 0.037(3) -0.003(3) 0.009(3) -0.011(3)
C20 0.035(3) 0.025(3) 0.034(3) -0.006(3) -0.008(3) -0.003(3)
C21 0.036(4) 0.032(3) 0.028(3) -0.009(3) 0.002(3) 0.006(3)
C22 0.039(4) 0.025(3) 0.030(3) -0.005(3) 0.001(3) 0.009(3)
C23 0.090(6) 0.041(4) 0.031(3) -0.015(3) 0.004(4) -0.007(4)
C24 0.039(4) 0.022(3) 0.037(3) 0.001(3) 0.005(3) 0.008(3)
C25 0.032(3) 0.026(3) 0.031(3) 0.004(3) 0.001(3) 0.008(3)
C26 0.037(4) 0.028(3) 0.040(3) 0.001(3) -0.007(3) 0.005(3)
C27 0.045(5) 0.033(3) 0.055(4) 0.013(3) -0.006(3) 0.008(3)
C28 0.058(5) 0.043(4) 0.041(3) 0.016(3) -0.001(4) 0.013(3)
C29 0.043(4) 0.042(4) 0.031(3) 0.004(3) 0.000(3) -0.002(3)
C30 0.088(7) 0.041(4) 0.069(5) 0.018(4) -0.001(5) -0.001(4)
C31 0.029(3) 0.038(4) 0.032(3) -0.025(3) 0.010(3) -0.013(3)
C32 0.050(4) 0.061(5) 0.062(4) -0.008(4) -0.002(4) -0.001(4)
B1 0.049(6) 0.037(6) 0.028(4) 0.000 0.000 -0.006(5)
F1 0.060(3) 0.072(3) 0.0462(19) -0.008(2) 0.0115(19) 0.008(2)
F2 0.062(3) 0.057(2) 0.0428(18) 0.0049(19) 0.0053(19) -0.016(2)
B2 0.068(10) 0.027(7) 0.098(10) 0.000 0.018(9) 0.000
F3 0.071(3) 0.081(3) 0.083(3) -0.029(3) 0.014(3) -0.014(2)
F4A 0.134(9) 0.051(6) 0.052(5) -0.026(5) -0.008(5) 0.009(5)
F4B 0.110(8) 0.069(7) 0.101(14) -0.057(9) 0.011(13) -0.028(9)

loop_
_atom_type_symbol
_atom_type_description
_atom_type_scat_dispersion_real
_atom_type_scat_dispersion_imag
_atom_type_scat_source
C C 0.0033 0.0016 'International Tables Vol C Tables 4.2.6.8 and 6.1.1.4'
H H 0.0000 0.0000 'International Tables Vol C Tables 4.2.6.8 and 6.1.1.4'
B B 0.0013 0.0007 'International Tables Vol C Tables 4.2.6.8 and 6.1.1.4'
F F 0.0171 0.0103 'International Tables Vol C Tables 4.2.6.8 and 6.1.1.4'
N N 0.0061 0.0033 'International Tables Vol C Tables 4.2.6.8 and 6.1.1.4'
O O 0.0106 0.0060 'International Tables Vol C Tables 4.2.6.8 and 6.1.1.4'
Pd Pd -0.9988 1.0072 'International Tables Vol C Tables 4.2.6.8 and 6.1.1.4'

loop_
_geom_angle_atom_site_label_1
_geom_angle_atom_site_label_2
_geom_angle_atom_site_label_3
_geom_angle
_geom_angle_site_symmetry_1
_geom_angle_site_symmetry_3
C7 Pd1 C22 94.2(2) . .
C7 Pd1 O1 169.19(18) . .
C22 Pd1 O1 95.25(19) . .
C7 Pd1 N1 79.97(19) . .
C22 Pd1 N1 173.56(19) . .
O1 Pd1 N1 90.34(17) . .
C31 O1 Pd1 123.3(4) . .
C1 N1 C5 117.3(5) . .
C1 N1 Pd1 126.2(4) . .
C5 N1 Pd1 116.4(4) . .
N3 N2 C6 113.1(5) . .
N3 N2 C8 116.4(5) . .
C6 N2 C8 130.5(5) . .
N2 N3 N4 101.8(4) . .
C7 N4 N3 114.7(4) . .
C7 N4 C9 131.3(5) . .
N3 N4 C9 113.8(4) . .
C16 N5 C20 117.2(5) . .
N7 N6 C21 112.7(5) . .
N7 N6 C23 116.9(4) . .
C21 N6 C23 130.3(5) . .
N6 N7 N8 103.4(4) . .
N7 N8 C22 114.1(5) . .
N7 N8 C24 115.7(4) . .
C22 N8 C24 130.2(4) . .
N1 C1 C2 123.4(6) . .
N1 C1 H1 118.3 . .
C2 C1 H1 118.3 . .
C3 C2 C1 119.0(6) . .
C3 C2 H2 120.5 . .
C1 C2 H2 120.5 . .
C2 C3 C4 118.9(6) . .
C2 C3 H3 120.6 . .
C4 C3 H3 120.6 . .
C3 C4 C5 119.6(6) . .
C3 C4 H4 120.2 . .
C5 C4 H4 120.2 . .
N1 C5 C4 121.8(5) . .
N1 C5 C6 109.2(5) . .
C4 C5 C6 129.0(6) . .
N2 C6 C7 107.0(5) . .
N2 C6 C5 132.3(5) . .
C7 C6 C5 120.6(5) . .
N4 C7 C6 103.4(5) . .
N4 C7 Pd1 143.2(4) . .
C6 C7 Pd1 113.4(4) . .
N2 C8 H8A 109.5 . .
N2 C8 H8B 109.5 . .
H8A C8 H8B 109.5 . .
N2 C8 H8C 109.5 . .
H8A C8 H8C 109.5 . .
H8B C8 H8C 109.5 . .
C10 C9 C14 121.1(5) . .
C10 C9 N4 121.5(5) . .
C14 C9 N4 117.4(5) . .
C9 C10 C11 119.6(5) . .
C9 C10 H10 120.2 . .
C11 C10 H10 120.2 . .
C10 C11 C12 121.5(5) . .
C10 C11 H11 119.3 . .
C12 C11 H11 119.3 . .
C11 C12 C13 117.9(5) . .
C11 C12 C15 122.3(5) . .
C13 C12 C15 119.7(6) . .
C14 C13 C12 121.2(5) . .
C14 C13 H13 119.4 . .
C12 C13 H13 119.4 . .
C9 C14 C13 118.7(5) . .
C9 C14 H14 120.7 . .
C13 C14 H14 120.7 . .
C12 C15 H15A 109.5 . .
C12 C15 H15B 109.5 . .
H15A C15 H15B 109.5 . .
C12 C15 H15C 109.5 . .
H15A C15 H15C 109.5 . .
H15B C15 H15C 109.5 . .
N5 C16 C17 124.1(6) . .
N5 C16 H16 117.9 . .
C17 C16 H16 117.9 . .
C18 C17 C16 118.0(6) . .
C18 C17 H17 121.0 . .
C16 C17 H17 121.0 . .
C17 C18 C19 119.8(6) . .
C17 C18 H18 120.1 . .
C19 C18 H18 120.1 . .
C18 C19 C20 118.4(5) . .
C18 C19 H19 120.8 . .
C20 C19 H19 120.8 . .
N5 C20 C19 122.3(5) . .
N5 C20 C21 116.5(5) . .
C19 C20 C21 121.2(5) . .
N6 C21 C22 106.5(5) . .
N6 C21 C20 123.4(5) . .
C22 C21 C20 130.1(5) . .
N8 C22 C21 103.4(4) . .
N8 C22 Pd1 124.2(4) . .
C21 C22 Pd1 132.2(4) . .
N6 C23 H23A 109.5 . .
N6 C23 H23B 109.5 . .
H23A C23 H23B 109.5 . .
N6 C23 H23C 109.5 . .
H23A C23 H23C 109.5 . .
H23B C23 H23C 109.5 . .
C29 C24 C25 121.2(5) . .
C29 C24 N8 119.7(5) . .
C25 C24 N8 119.0(5) . .
C26 C25 C24 118.9(5) . .
C26 C25 H25 120.6 . .
C24 C25 H25 120.6 . .
C25 C26 C27 120.6(6) . .
C25 C26 H26 119.7 . .
C27 C26 H26 119.7 . .
C28 C27 C26 119.1(6) . .
C28 C27 C30 121.7(6) . .
C26 C27 C30 119.2(6) . .
C27 C28 C29 121.1(5) . .
C27 C28 H28 119.5 . .
C29 C28 H28 119.5 . .
C24 C29 C28 119.2(6) . .
C24 C29 H29 120.4 . .
C28 C29 H29 120.4 . .
C27 C30 H30A 109.5 . .
C27 C30 H30B 109.5 . .
H30A C30 H30B 109.5 . .
C27 C30 H30C 109.5 . .
H30A C30 H30C 109.5 . .
H30B C30 H30C 109.5 . .
O1 C31 O2 129.8(6) . .
O1 C31 C32 115.5(5) . .
O2 C31 C32 114.6(6) . .
C31 C32 H32A 109.5 . .
C31 C32 H32B 109.5 . .
H32A C32 H32B 109.5 . .
C31 C32 H32C 109.5 . .
H32A C32 H32C 109.5 . .
H32B C32 H32C 109.5 . .
F2 B1 F2 109.7(6) 2_655 .
F2 B1 F1 109.8(2) 2_655 2_655
F2 B1 F1 109.9(2) . 2_655
F2 B1 F1 109.9(2) 2_655 .
F2 B1 F1 109.8(2) . .
F1 B1 F1 107.8(6) 2_655 .
F4B B2 F4B 39.6(11) . 8_644
F4B B2 F3 118.1(8) . .
F4B B2 F3 125.4(9) 8_644 .
F4B B2 F3 125.4(9) . 8_644
F4B B2 F3 118.1(8) 8_644 8_644
F3 B2 F3 112.1(9) . 8_644
F4B B2 F4A 61.0(6) . .
F4B B2 F4A 99.7(10) 8_644 .
F3 B2 F4A 96.1(5) . .
F3 B2 F4A 94.7(5) 8_644 .
F4B B2 F4A 99.7(10) . 8_644
F4B B2 F4A 61.0(6) 8_644 8_644
F3 B2 F4A 94.7(5) . 8_644
F3 B2 F4A 96.1(5) 8_644 8_644
F4A B2 F4A 160.7(12) . 8_644
F4B F4B B2 70.2(5) 8_644 .

loop_
_geom_bond_atom_site_label_1
_geom_bond_atom_site_label_2
_geom_bond_distance
_geom_bond_site_symmetry_2
Pd1 C7 1.965(5) .
Pd1 C22 1.979(5) .
Pd1 O1 2.048(4) .
Pd1 N1 2.109(4) .
O1 C31 1.176(6) .
O2 C31 1.247(6) .
N1 C1 1.337(6) .
N1 C5 1.349(7) .
N2 N3 1.337(6) .
N2 C6 1.340(7) .
N2 C8 1.461(6) .
N3 N4 1.353(6) .
N4 C7 1.344(6) .
N4 C9 1.452(6) .
N5 C16 1.332(7) .
N5 C20 1.336(6) .
N6 N7 1.319(6) .
N6 C21 1.372(6) .
N6 C23 1.469(6) .
N7 N8 1.353(6) .
N8 C22 1.363(6) .
N8 C24 1.445(7) .
C1 C2 1.367(7) .
C1 H1 0.9500 .
C2 C3 1.365(8) .
C2 H2 0.9500 .
C3 C4 1.370(8) .
C3 H3 0.9500 .
C4 C5 1.378(7) .
C4 H4 0.9500 .
C5 C6 1.469(7) .
C6 C7 1.385(7) .
C8 H8A 0.9800 .
C8 H8B 0.9800 .
C8 H8C 0.9800 .
C9 C10 1.366(7) .
C9 C14 1.382(7) .
C10 C11 1.372(7) .
C10 H10 0.9500 .
C11 C12 1.383(8) .
C11 H11 0.9500 .
C12 C13 1.395(7) .
C12 C15 1.503(8) .
C13 C14 1.383(7) .
C13 H13 0.9500 .
C14 H14 0.9500 .
C15 H15A 0.9800 .
C15 H15B 0.9800 .
C15 H15C 0.9800 .
C16 C17 1.370(8) .
C16 H16 0.9500 .
C17 C18 1.367(7) .
C17 H17 0.9500 .
C18 C19 1.371(7) .
C18 H18 0.9500 .
C19 C20 1.395(7) .
C19 H19 0.9500 .
C20 C21 1.463(7) .
C21 C22 1.392(7) .
C23 H23A 0.9800 .
C23 H23B 0.9800 .
C23 H23C 0.9800 .
C24 C29 1.367(7) .
C24 C25 1.397(7) .
C25 C26 1.389(7) .
C25 H25 0.9500 .
C26 C27 1.391(7) .
C26 H26 0.9500 .
C27 C28 1.381(8) .
C27 C30 1.518(8) .
C28 C29 1.394(8) .
C28 H28 0.9500 .
C29 H29 0.9500 .
C30 H30A 0.9800 .
C30 H30B 0.9800 .
C30 H30C 0.9800 .
C31 C32 1.570(9) .
C32 H32A 0.9800 .
C32 H32B 0.9800 .
C32 H32C 0.9800 .
B1 F2 1.383(6) 2_655
B1 F2 1.383(6) .
B1 F1 1.389(6) 2_655
B1 F1 1.389(6) .
B2 F4B 1.295(13) .
B2 F4B 1.295(13) 8_644
B2 F3 1.336(7) .
B2 F3 1.336(7) 8_644
B2 F4A 1.544(8) .
B2 F4A 1.544(8) 8_644
F4B F4B 0.88(2) 8_644

loop_
_geom_torsion_atom_site_label_1
_geom_torsion_atom_site_label_2
_geom_torsion_atom_site_label_3
_geom_torsion_atom_site_label_4
_geom_torsion
_geom_torsion_site_symmetry_1
_geom_torsion_site_symmetry_4
C7 Pd1 O1 C31 139.3(9) . .
C22 Pd1 O1 C31 -70.0(5) . .
N1 Pd1 O1 C31 113.2(4) . .
C7 Pd1 N1 C1 177.6(5) . .
C22 Pd1 N1 C1 -157.3(17) . .
O1 Pd1 N1 C1 -7.2(4) . .
C7 Pd1 N1 C5 -5.6(4) . .
C22 Pd1 N1 C5 19(2) . .
O1 Pd1 N1 C5 169.6(4) . .
C6 N2 N3 N4 0.0(6) . .
C8 N2 N3 N4 -179.5(5) . .
N2 N3 N4 C7 -0.3(6) . .
N2 N3 N4 C9 175.1(4) . .
C21 N6 N7 N8 -0.5(7) . .
C23 N6 N7 N8 175.0(5) . .
N6 N7 N8 C22 -0.1(6) . .
N6 N7 N8 C24 179.2(5) . .
C5 N1 C1 C2 0.9(8) . .
Pd1 N1 C1 C2 177.7(4) . .
N1 C1 C2 C3 -2.1(9) . .
C1 C2 C3 C4 2.0(10) . .
C2 C3 C4 C5 -0.7(10) . .
C1 N1 C5 C4 0.4(8) . .
Pd1 N1 C5 C4 -176.7(4) . .
C1 N1 C5 C6 -178.5(5) . .
Pd1 N1 C5 C6 4.5(6) . .
C3 C4 C5 N1 -0.5(9) . .
C3 C4 C5 C6 178.2(6) . .
N3 N2 C6 C7 0.3(6) . .
C8 N2 C6 C7 179.7(5) . .
N3 N2 C6 C5 -176.7(6) . .
C8 N2 C6 C5 2.7(10) . .
N1 C5 C6 N2 176.6(6) . .
C4 C5 C6 N2 -2.1(10) . .
N1 C5 C6 C7 -0.1(7) . .
C4 C5 C6 C7 -178.8(6) . .
N3 N4 C7 C6 0.5(6) . .
C9 N4 C7 C6 -173.9(5) . .
N3 N4 C7 Pd1 -177.1(5) . .
C9 N4 C7 Pd1 8.5(10) . .
N2 C6 C7 N4 -0.5(6) . .
C5 C6 C7 N4 177.0(5) . .
N2 C6 C7 Pd1 178.0(4) . .
C5 C6 C7 Pd1 -4.6(7) . .
C22 Pd1 C7 N4 5.3(7) . .
O1 Pd1 C7 N4 156.0(8) . .
N1 Pd1 C7 N4 -177.4(7) . .
C22 Pd1 C7 C6 -172.2(4) . .
O1 Pd1 C7 C6 -21.5(12) . .
N1 Pd1 C7 C6 5.1(4) . .
C7 N4 C9 C10 -103.0(7) . .
N3 N4 C9 C10 82.5(7) . .
C7 N4 C9 C14 79.4(8) . .
N3 N4 C9 C14 -95.0(6) . .
C14 C9 C10 C11 1.5(9) . .
N4 C9 C10 C11 -175.9(6) . .
C9 C10 C11 C12 -0.5(10) . .
C10 C11 C12 C13 0.4(10) . .
C10 C11 C12 C15 176.6(6) . .
C11 C12 C13 C14 -1.5(9) . .
C15 C12 C13 C14 -177.8(6) . .
C10 C9 C14 C13 -2.6(9) . .
N4 C9 C14 C13 175.0(5) . .
C12 C13 C14 C9 2.6(9) . .
C20 N5 C16 C17 -3.5(9) . .
N5 C16 C17 C18 3.4(10) . .
C16 C17 C18 C19 -0.9(9) . .
C17 C18 C19 C20 -1.1(9) . .
C16 N5 C20 C19 1.3(8) . .
C16 N5 C20 C21 180.0(5) . .
C18 C19 C20 N5 1.0(9) . .
C18 C19 C20 C21 -177.7(5) . .
N7 N6 C21 C22 0.8(7) . .
C23 N6 C21 C22 -173.9(6) . .
N7 N6 C21 C20 -177.2(5) . .
C23 N6 C21 C20 8.1(10) . .
N5 C20 C21 N6 26.8(8) . .
C19 C20 C21 N6 -154.5(6) . .
N5 C20 C21 C22 -150.7(6) . .
C19 C20 C21 C22 28.0(9) . .
N7 N8 C22 C21 0.5(6) . .
C24 N8 C22 C21 -178.6(5) . .
N7 N8 C22 Pd1 -174.7(4) . .
C24 N8 C22 Pd1 6.2(8) . .
N6 C21 C22 N8 -0.8(6) . .
C20 C21 C22 N8 177.0(6) . .
N6 C21 C22 Pd1 173.9(4) . .
C20 C21 C22 Pd1 -8.3(10) . .
C7 Pd1 C22 N8 82.3(5) . .
O1 Pd1 C22 N8 -92.4(5) . .
N1 Pd1 C22 N8 58(2) . .
C7 Pd1 C22 C21 -91.5(6) . .
O1 Pd1 C22 C21 93.8(5) . .
N1 Pd1 C22 C21 -116.2(17) . .
N7 N8 C24 C29 37.0(7) . .
C22 N8 C24 C29 -143.9(6) . .
N7 N8 C24 C25 -140.6(5) . .
C22 N8 C24 C25 38.5(8) . .
C29 C24 C25 C26 0.2(8) . .
N8 C24 C25 C26 177.8(5) . .
C24 C25 C26 C27 -0.6(8) . .
C25 C26 C27 C28 0.8(9) . .
C25 C26 C27 C30 177.7(5) . .
C26 C27 C28 C29 -0.5(9) . .
C30 C27 C28 C29 -177.3(6) . .
C25 C24 C29 C28 0.1(9) . .
N8 C24 C29 C28 -177.5(5) . .
C27 C28 C29 C24 0.1(9) . .
Pd1 O1 C31 O2 4.5(9) . .
Pd1 O1 C31 C32 -172.8(4) . .
F3 B2 F4B F4B 113(2) . 8_644
F3 B2 F4B F4B -93(2) 8_644 8_644
F4A B2 F4B F4B -166(3) . 8_644
F4A B2 F4B F4B 12(2) 8_644 8_644
